data_7120714
loop_
_publ_author_name
'Boudreaux, Chance M.'
'Liyanage, Nalaka P.'
'Shirley, Hunter'
'Siek, Sopheavy'
'Gerlach, Deidra L.'
'Qu, Fengrui'
'Delcamp, Jared H.'
'Papish, Elizabeth T.'

_publ_section_title
;
 Ruthenium(ii) complexes of pyridinol and N-heterocyclic carbene derived
 pincers as robust catalysts for selective carbon dioxide reduction
;
_journal_name_full 'Chem. Commun.'
_journal_paper_doi 10.1039/C7CC05706G
_journal_year 2017
_chemical_formula_moiety 'C21 H24 Cl F3 N8 O4 Ru S'
_chemical_formula_sum 'C21 H24 Cl F3 N8 O4 Ru S'
_chemical_formula_weight 678.06
_chemical_name_common CMB156-7
_space_group_crystal_system monoclinic
_space_group_IT_number 14
_space_group_name_Hall '-P 2ybc'
_space_group_name_H-M_alt 'P 1 21/c 1'
_symmetry_space_group_name_Hall '-P 2ybc'
_symmetry_space_group_name_H-M 'P 1 21/c 1'
_atom_sites_solution_hydrogens geom
_atom_sites_solution_primary direct
_atom_sites_solution_secondary difmap
_audit_creation_method SHELXL-2014/7
_audit_update_record
;
2017-07-21 deposited with the CCDC.
2017-09-19 downloaded from the CCDC.
;
_cell_angle_alpha 90
_cell_angle_beta 103.616(2)
_cell_angle_gamma 90
_cell_formula_units_Z 4
_cell_length_a 14.4683(5)
_cell_length_b 25.8841(8)
_cell_length_c 7.7287(2)
_cell_measurement_reflns_used 9543
_cell_measurement_temperature 223(2)
_cell_measurement_theta_max 30.5239
_cell_measurement_theta_min 2.7572
_cell_volume 2813.04(15)
_computing_cell_refinement 'APEX2 V2013.10.0 (Bruker, 2013)'
_computing_data_collection 'APEX2 V2013.10.0 (Bruker, 2013)'
_computing_data_reduction 'APEX2 V2013.10.0 (Bruker, 2013)'
_computing_structure_refinement 'SHELXL-2014/7 (Sheldrick, 2014)'
_computing_structure_solution 'SHELXT (Shelrick, 2015)'
_diffrn_ambient_temperature 223(2)
_diffrn_measured_fraction_theta_full 1.000
_diffrn_measured_fraction_theta_max 1.000
_diffrn_measurement_device_type 'Bruker AXS SMART APEX2 CCD diffractometer'
_diffrn_measurement_method 'phi and omega scans'
_diffrn_radiation_type MoK\a
_diffrn_radiation_wavelength 0.71073
_diffrn_reflns_av_R_equivalents 0.0285
_diffrn_reflns_av_unetI/netI 0.0204
_diffrn_reflns_Laue_measured_fraction_full 1.000
_diffrn_reflns_Laue_measured_fraction_max 1.000
_diffrn_reflns_limit_h_max 18
_diffrn_reflns_limit_h_min -20
_diffrn_reflns_limit_k_max 35
_diffrn_reflns_limit_k_min -34
_diffrn_reflns_limit_l_max 9
_diffrn_reflns_limit_l_min -10
_diffrn_reflns_number 46175
_diffrn_reflns_point_group_measured_fraction_full 1.000
_diffrn_reflns_point_group_measured_fraction_max 1.000
_diffrn_reflns_theta_full 25.242
_diffrn_reflns_theta_max 29.575
_diffrn_reflns_theta_min 1.448
_diffrn_source 'fine focus sealed X-ray tube'
_exptl_absorpt_coefficient_mu 0.789
_exptl_absorpt_correction_T_max 0.7462
_exptl_absorpt_correction_T_min 0.6665
_exptl_absorpt_correction_type multi-scan
_exptl_absorpt_process_details 'SADABS V2012/1 (Bruker AXS Inc)'
_exptl_crystal_colour yellow
_exptl_crystal_density_diffrn 1.601
_exptl_crystal_description plate
_exptl_crystal_F_000 1368
_exptl_crystal_size_max 0.200
_exptl_crystal_size_mid 0.180
_exptl_crystal_size_min 0.070
_refine_diff_density_max 0.558
_refine_diff_density_min -0.655
_refine_diff_density_rms 0.060
_refine_ls_extinction_method none
_refine_ls_goodness_of_fit_ref 1.036
_refine_ls_hydrogen_treatment constr
_refine_ls_matrix_type full
_refine_ls_number_parameters 358
_refine_ls_number_reflns 7893
_refine_ls_number_restraints 0
_refine_ls_restrained_S_all 1.036
_refine_ls_R_factor_all 0.0354
_refine_ls_R_factor_gt 0.0277
_refine_ls_shift/su_max 0.002
_refine_ls_shift/su_mean 0.000
_refine_ls_structure_factor_coef Fsqd
_refine_ls_weighting_details 'w=1/[\s^2^(Fo^2^)+(0.0325P)^2^+1.4483P] where P=(Fo^2^+2Fc^2^)/3'
_refine_ls_weighting_scheme calc
_refine_ls_wR_factor_gt 0.0671
_refine_ls_wR_factor_ref 0.0713
_reflns_Friedel_coverage 0.000
_reflns_number_gt 6719
_reflns_number_total 7893
_reflns_threshold_expression 'I > 2\s(I)'
_cod_data_source_file c7cc05706g2.cif
_cod_data_source_block 2
_cod_database_code 7120714
_shelx_shelxl_version_number 2014/7
_shelx_space_group_comment
;
The symmetry employed for this shelxl refinement is uniquely defined
by the following loop, which should always be used as a source of
symmetry information in preference to the above space-group names.
They are only intended as comments.
;
_shelx_estimated_absorpt_t_min 0.858
_shelx_estimated_absorpt_t_max 0.947

loop_
_space_group_symop_operation_xyz
'x, y, z'
'-x, y+1/2, -z+1/2'
'-x, -y, -z'
'x, -y-1/2, z-1/2'

loop_
_atom_site_label
_atom_site_type_symbol
_atom_site_fract_x
_atom_site_fract_y
_atom_site_fract_z
_atom_site_U_iso_or_equiv
_atom_site_adp_type
_atom_site_occupancy
_atom_site_site_symmetry_order
_atom_site_calc_flag
_atom_site_refinement_flags_posn
_atom_site_refinement_flags_adp
Ru1 Ru 0.32768(2) 0.38537(2) 0.02474(2) 0.02399(5) Uani 1 1 d . .
F1 F 0.83384(13) 0.39077(7) 0.9915(3) 0.0827(6) Uani 1 1 d . .
Cl1 Cl 0.40001(3) 0.38005(2) -0.22837(6) 0.03229(9) Uani 1 1 d . .
O1 O 0.63873(9) 0.24369(5) 0.43782(19) 0.0377(3) Uani 1 1 d . .
N1 N 0.45150(11) 0.48654(5) 0.1887(2) 0.0306(3) Uani 1 1 d . .
C1 C 0.42962(12) 0.43640(6) 0.1569(2) 0.0277(3) Uani 1 1 d . .
S1 S 0.85196(5) 0.41781(2) 0.67507(10) 0.05856(17) Uani 1 1 d . .
N2 N 0.50724(11) 0.41114(5) 0.2628(2) 0.0291(3) Uani 1 1 d . .
F2 F 0.89416(13) 0.33300(6) 0.8535(2) 0.0745(5) Uani 1 1 d . .
O2 O 0.84803(17) 0.47035(7) 0.7336(4) 0.0930(7) Uani 1 1 d . .
C2 C 0.53926(14) 0.49281(7) 0.3076(3) 0.0370(4) Uani 1 1 d . .
H2 H 0.5684 0.5245 0.3475 0.044 Uiso 1 1 calc R U
N3 N 0.42794(10) 0.33790(5) 0.16078(18) 0.0246(3) Uani 1 1 d . .
F3 F 0.97758(11) 0.39854(7) 0.9694(2) 0.0723(4) Uani 1 1 d . .
C3 C 0.57489(14) 0.44572(7) 0.3552(3) 0.0347(4) Uani 1 1 d . .
H3 H 0.6332 0.4377 0.4341 0.042 Uiso 1 1 calc R U
O3 O 0.76140(15) 0.39397(9) 0.6025(3) 0.0891(8) Uani 1 1 d . .
C6 C 0.56690(12) 0.27254(7) 0.3423(2) 0.0287(3) Uani 1 1 d . .
N6 N 0.22625(11) 0.43574(5) -0.10669(19) 0.0290(3) Uani 1 1 d . .
C5 C 0.57930(12) 0.32623(6) 0.3611(2) 0.0300(4) Uani 1 1 d . .
H5 H 0.6343 0.3405 0.4355 0.036 Uiso 1 1 calc R U
N5 N 0.19490(10) 0.28800(5) -0.14584(19) 0.0278(3) Uani 1 1 d . .
N4 N 0.33119(9) 0.27392(5) 0.02738(18) 0.0247(3) Uani 1 1 d . .
O4 O 0.92544(17) 0.40715(9) 0.5838(3) 0.0810(6) Uani 1 1 d . .
C4 C 0.50803(12) 0.35705(6) 0.2665(2) 0.0266(3) Uani 1 1 d . .
C7 C 0.48475(12) 0.25185(6) 0.2326(2) 0.0274(3) Uani 1 1 d . .
H7 H 0.4756 0.2160 0.2198 0.033 Uiso 1 1 calc R U
N7 N 0.25874(11) 0.39206(5) 0.2200(2) 0.0305(3) Uani 1 1 d . .
C8 C 0.41756(12) 0.28638(6) 0.1438(2) 0.0247(3) Uani 1 1 d . .
N8 N 0.98679(18) 0.30363(11) 0.2633(4) 0.0813(8) Uani 1 1 d . .
C9 C 0.29350(13) 0.22546(6) -0.0267(2) 0.0299(3) Uani 1 1 d . .
H9 H 0.3218 0.1931 0.0066 0.036 Uiso 1 1 calc R U
C10 C 0.20840(13) 0.23455(7) -0.1361(3) 0.0329(4) Uani 1 1 d . .
H10 H 0.1655 0.2095 -0.1957 0.040 Uiso 1 1 calc R U
C11 C 0.26987(11) 0.31359(6) -0.0480(2) 0.0245(3) Uani 1 1 d . .
C12 C 0.38865(15) 0.52908(7) 0.1127(3) 0.0403(4) Uani 1 1 d . .
H12A H 0.4259 0.5603 0.1130 0.060 Uiso 1 1 calc R U
H12B H 0.3422 0.5346 0.1832 0.060 Uiso 1 1 calc R U
H12C H 0.3561 0.5206 -0.0086 0.060 Uiso 1 1 calc R U
C13 C 0.63445(15) 0.18881(7) 0.4090(3) 0.0446(5) Uani 1 1 d . .
H13A H 0.6321 0.1816 0.2848 0.067 Uiso 1 1 calc R U
H13B H 0.5779 0.1751 0.4393 0.067 Uiso 1 1 calc R U
H13C H 0.6904 0.1727 0.4833 0.067 Uiso 1 1 calc R U
C14 C 0.10901(14) 0.31297(8) -0.2472(3) 0.0418(5) Uani 1 1 d . .
H14A H 0.1041 0.3080 -0.3734 0.063 Uiso 1 1 calc R U
H14B H 0.1117 0.3496 -0.2205 0.063 Uiso 1 1 calc R U
H14C H 0.0539 0.2979 -0.2151 0.063 Uiso 1 1 calc R U
C15 C 0.16748(14) 0.46477(7) -0.1608(2) 0.0333(4) Uani 1 1 d . .
C17 C 0.21202(15) 0.40062(7) 0.3154(3) 0.0367(4) Uani 1 1 d . .
C16 C 0.09132(17) 0.50118(9) -0.2317(3) 0.0518(6) Uani 1 1 d . .
H16A H 0.1146 0.5277 -0.2992 0.078 Uiso 1 1 calc R U
H16B H 0.0699 0.5170 -0.1343 0.078 Uiso 1 1 calc R U
H16C H 0.0387 0.4831 -0.3089 0.078 Uiso 1 1 calc R U
C18 C 0.1519(2) 0.41232(10) 0.4365(4) 0.0646(7) Uani 1 1 d . .
H18A H 0.1354 0.4487 0.4279 0.097 Uiso 1 1 calc R U
H18B H 0.1857 0.4043 0.5574 0.097 Uiso 1 1 calc R U
H18C H 0.0943 0.3918 0.4050 0.097 Uiso 1 1 calc R U
C19 C 0.8351(2) 0.29210(14) 0.3735(5) 0.0824(9) Uani 1 1 d . .
H19A H 0.8089 0.3257 0.3905 0.124 Uiso 1 1 calc R U
H19B H 0.8495 0.2735 0.4857 0.124 Uiso 1 1 calc R U
H19C H 0.7891 0.2727 0.2861 0.124 Uiso 1 1 calc R U
C20 C 0.92029(18) 0.29862(11) 0.3123(3) 0.0568(6) Uani 1 1 d . .
C21 C 0.89161(18) 0.38359(9) 0.8827(3) 0.0508(5) Uani 1 1 d . .

loop_
_atom_site_aniso_label
_atom_site_aniso_U_11
_atom_site_aniso_U_22
_atom_site_aniso_U_33
_atom_site_aniso_U_23
_atom_site_aniso_U_13
_atom_site_aniso_U_12
Ru1 0.02538(7) 0.01670(6) 0.02846(7) 0.00038(5) 0.00346(5) 0.00114(5)
F1 0.0812(13) 0.0930(14) 0.0858(12) -0.0160(10) 0.0439(11) -0.0191(10)
Cl1 0.0377(2) 0.02158(18) 0.0402(2) -0.00183(15) 0.01421(18) -0.00210(16)
O1 0.0301(6) 0.0283(6) 0.0498(8) 0.0066(6) -0.0005(6) 0.0061(5)
N1 0.0356(8) 0.0179(6) 0.0373(8) -0.0014(6) 0.0063(6) -0.0018(6)
C1 0.0324(9) 0.0191(7) 0.0309(8) 0.0005(6) 0.0062(7) 0.0001(6)
S1 0.0519(3) 0.0438(3) 0.0699(4) 0.0097(3) -0.0060(3) -0.0027(3)
N2 0.0311(7) 0.0196(6) 0.0336(7) -0.0012(5) 0.0019(6) -0.0022(5)
F2 0.0896(12) 0.0416(8) 0.0886(12) 0.0077(8) 0.0138(9) 0.0061(8)
O2 0.0922(16) 0.0364(10) 0.142(2) 0.0114(12) 0.0114(15) 0.0048(10)
C2 0.0406(10) 0.0248(8) 0.0424(10) -0.0054(7) 0.0033(8) -0.0071(7)
N3 0.0249(7) 0.0181(6) 0.0291(7) 0.0007(5) 0.0030(5) -0.0006(5)
F3 0.0536(9) 0.0886(12) 0.0652(10) -0.0041(8) -0.0051(7) -0.0074(8)
C3 0.0339(9) 0.0266(8) 0.0393(10) -0.0032(7) 0.0002(8) -0.0060(7)
O3 0.0573(12) 0.0775(14) 0.1075(18) 0.0031(12) -0.0307(12) -0.0063(10)
C6 0.0262(8) 0.0265(8) 0.0330(8) 0.0056(6) 0.0057(7) 0.0035(6)
N6 0.0322(7) 0.0222(6) 0.0313(7) -0.0007(5) 0.0048(6) 0.0008(6)
C5 0.0270(8) 0.0267(8) 0.0334(9) 0.0014(7) 0.0013(7) -0.0022(7)
N5 0.0255(7) 0.0230(6) 0.0336(7) 0.0015(5) 0.0042(6) -0.0027(5)
N4 0.0251(7) 0.0174(6) 0.0311(7) 0.0003(5) 0.0053(5) -0.0015(5)
O4 0.0949(16) 0.0918(15) 0.0594(12) 0.0022(11) 0.0246(11) -0.0187(13)
C4 0.0282(8) 0.0200(7) 0.0307(8) 0.0004(6) 0.0050(7) -0.0019(6)
C7 0.0284(8) 0.0195(7) 0.0341(8) 0.0039(6) 0.0072(7) 0.0012(6)
N7 0.0362(8) 0.0227(7) 0.0308(7) 0.0007(5) 0.0041(6) 0.0017(6)
C8 0.0255(8) 0.0196(7) 0.0294(8) 0.0010(6) 0.0073(6) -0.0003(6)
N8 0.0494(14) 0.096(2) 0.0965(19) 0.0210(16) 0.0125(13) 0.0155(13)
C9 0.0309(8) 0.0187(7) 0.0397(9) -0.0017(6) 0.0075(7) -0.0030(6)
C10 0.0326(9) 0.0221(8) 0.0426(10) -0.0022(7) 0.0057(8) -0.0051(7)
C11 0.0237(7) 0.0218(7) 0.0280(8) 0.0017(6) 0.0064(6) 0.0012(6)
C12 0.0444(11) 0.0204(8) 0.0533(12) 0.0006(8) 0.0057(9) 0.0022(8)
C13 0.0415(11) 0.0297(9) 0.0581(13) 0.0055(9) 0.0026(10) 0.0123(8)
C14 0.0291(9) 0.0345(10) 0.0548(12) 0.0051(9) -0.0040(8) 0.0015(8)
C15 0.0365(9) 0.0268(8) 0.0348(9) -0.0009(7) 0.0046(7) 0.0022(7)
C17 0.0515(12) 0.0256(8) 0.0340(9) 0.0014(7) 0.0123(9) 0.0021(8)
C16 0.0493(13) 0.0388(11) 0.0607(14) 0.0019(10) -0.0001(10) 0.0176(10)
C18 0.097(2) 0.0504(14) 0.0625(15) 0.0010(12) 0.0512(15) 0.0082(14)
C19 0.0683(19) 0.092(2) 0.093(2) -0.0059(19) 0.0325(17) -0.0042(18)
C20 0.0430(13) 0.0621(16) 0.0588(14) 0.0064(12) -0.0008(11) 0.0078(11)
C21 0.0455(12) 0.0470(13) 0.0589(14) -0.0041(10) 0.0105(11) -0.0030(10)

loop_
_atom_type_symbol
_atom_type_description
_atom_type_scat_dispersion_real
_atom_type_scat_dispersion_imag
_atom_type_scat_source
C C 0.0033 0.0016 'International Tables Vol C Tables 4.2.6.8 and 6.1.1.4'
H H 0.0000 0.0000 'International Tables Vol C Tables 4.2.6.8 and 6.1.1.4'
N N 0.0061 0.0033 'International Tables Vol C Tables 4.2.6.8 and 6.1.1.4'
O O 0.0106 0.0060 'International Tables Vol C Tables 4.2.6.8 and 6.1.1.4'
F F 0.0171 0.0103 'International Tables Vol C Tables 4.2.6.8 and 6.1.1.4'
S S 0.1246 0.1234 'International Tables Vol C Tables 4.2.6.8 and 6.1.1.4'
Ru Ru -1.2594 0.8363 'International Tables Vol C Tables 4.2.6.8 and 6.1.1.4'
Cl Cl 0.1484 0.1585 'International Tables Vol C Tables 4.2.6.8 and 6.1.1.4'

loop_
_geom_angle_atom_site_label_1
_geom_angle_atom_site_label_2
_geom_angle_atom_site_label_3
_geom_angle
N3 Ru1 N7 94.89(6)
N3 Ru1 N6 177.91(5)
N7 Ru1 N6 83.84(6)
N3 Ru1 C11 77.71(6)
N7 Ru1 C11 92.38(6)
N6 Ru1 C11 103.98(6)
N3 Ru1 C1 77.73(6)
N7 Ru1 C1 89.79(6)
N6 Ru1 C1 100.58(6)
C11 Ru1 C1 155.44(6)
N3 Ru1 Cl1 89.53(4)
N7 Ru1 Cl1 175.40(4)
N6 Ru1 Cl1 91.77(4)
C11 Ru1 Cl1 87.32(5)
C1 Ru1 Cl1 92.39(5)
C6 O1 C13 117.57(15)
C1 N1 C2 111.86(15)
C1 N1 C12 123.83(15)
C2 N1 C12 124.26(15)
N1 C1 N2 102.95(14)
N1 C1 Ru1 144.94(13)
N2 C1 Ru1 112.05(11)
O4 S1 O3 116.03(16)
O4 S1 O2 115.17(15)
O3 S1 O2 115.38(15)
O4 S1 C21 103.04(12)
O3 S1 C21 101.89(13)
O2 S1 C21 102.24(14)
C1 N2 C3 111.90(14)
C1 N2 C4 118.99(14)
C3 N2 C4 129.10(15)
C3 C2 N1 107.91(15)
C3 C2 H2 126.0
N1 C2 H2 126.0
C8 N3 C4 119.02(14)
C8 N3 Ru1 120.48(11)
C4 N3 Ru1 120.47(11)
C2 C3 N2 105.38(16)
C2 C3 H3 127.3
N2 C3 H3 127.3
O1 C6 C7 123.81(15)
O1 C6 C5 115.34(15)
C7 C6 C5 120.85(15)
C15 N6 Ru1 171.91(15)
C4 C5 C6 117.32(15)
C4 C5 H5 121.3
C6 C5 H5 121.3
C11 N5 C10 111.99(14)
C11 N5 C14 123.97(15)
C10 N5 C14 124.03(15)
C11 N4 C9 111.90(14)
C11 N4 C8 119.03(13)
C9 N4 C8 129.05(14)
N3 C4 C5 122.79(15)
N3 C4 N2 110.75(14)
C5 C4 N2 126.45(15)
C8 C7 C6 117.01(15)
C8 C7 H7 121.5
C6 C7 H7 121.5
C17 N7 Ru1 170.51(15)
N3 C8 C7 123.00(15)
N3 C8 N4 110.78(14)
C7 C8 N4 126.22(14)
C10 C9 N4 105.55(15)
C10 C9 H9 127.2
N4 C9 H9 127.2
C9 C10 N5 107.68(15)
C9 C10 H10 126.2
N5 C10 H10 126.2
N5 C11 N4 102.87(13)
N5 C11 Ru1 145.20(12)
N4 C11 Ru1 111.91(11)
N1 C12 H12A 109.5
N1 C12 H12B 109.5
H12A C12 H12B 109.5
N1 C12 H12C 109.5
H12A C12 H12C 109.5
H12B C12 H12C 109.5
O1 C13 H13A 109.5
O1 C13 H13B 109.5
H13A C13 H13B 109.5
O1 C13 H13C 109.5
H13A C13 H13C 109.5
H13B C13 H13C 109.5
N5 C14 H14A 109.5
N5 C14 H14B 109.5
H14A C14 H14B 109.5
N5 C14 H14C 109.5
H14A C14 H14C 109.5
H14B C14 H14C 109.5
N6 C15 C16 179.0(2)
N7 C17 C18 179.2(2)
C15 C16 H16A 109.5
C15 C16 H16B 109.5
H16A C16 H16B 109.5
C15 C16 H16C 109.5
H16A C16 H16C 109.5
H16B C16 H16C 109.5
C17 C18 H18A 109.5
C17 C18 H18B 109.5
H18A C18 H18B 109.5
C17 C18 H18C 109.5
H18A C18 H18C 109.5
H18B C18 H18C 109.5
C20 C19 H19A 109.5
C20 C19 H19B 109.5
H19A C19 H19B 109.5
C20 C19 H19C 109.5
H19A C19 H19C 109.5
H19B C19 H19C 109.5
N8 C20 C19 179.6(4)
F3 C21 F2 108.3(2)
F3 C21 F1 107.1(2)
F2 C21 F1 106.9(2)
F3 C21 S1 111.76(18)
F2 C21 S1 110.36(18)
F1 C21 S1 112.21(18)

loop_
_geom_bond_atom_site_label_1
_geom_bond_atom_site_label_2
_geom_bond_distance
Ru1 N3 2.0005(13)
Ru1 N7 2.0028(16)
Ru1 N6 2.0453(14)
Ru1 C11 2.0607(16)
Ru1 C1 2.0626(17)
Ru1 Cl1 2.4301(5)
F1 C21 1.331(3)
O1 C6 1.350(2)
O1 C13 1.437(2)
N1 C1 1.345(2)
N1 C2 1.391(2)
N1 C12 1.460(2)
C1 N2 1.388(2)
S1 O4 1.434(2)
S1 O3 1.437(2)
S1 O2 1.439(2)
S1 C21 1.804(3)
N2 C3 1.393(2)
N2 C4 1.400(2)
F2 C21 1.331(3)
C2 C3 1.341(3)
C2 H2 0.9400
N3 C8 1.3449(19)
N3 C4 1.346(2)
F3 C21 1.324(3)
C3 H3 0.9400
C6 C7 1.394(2)
C6 C5 1.404(2)
N6 C15 1.138(2)
C5 C4 1.371(2)
C5 H5 0.9400
N5 C11 1.342(2)
N5 C10 1.397(2)
N5 C14 1.455(2)
N4 C11 1.392(2)
N4 C9 1.392(2)
N4 C8 1.395(2)
C7 C8 1.379(2)
C7 H7 0.9400
N7 C17 1.133(2)
N8 C20 1.121(3)
C9 C10 1.340(3)
C9 H9 0.9400
C10 H10 0.9400
C12 H12A 0.9700
C12 H12B 0.9700
C12 H12C 0.9700
C13 H13A 0.9700
C13 H13B 0.9700
C13 H13C 0.9700
C14 H14A 0.9700
C14 H14B 0.9700
C14 H14C 0.9700
C15 C16 1.455(3)
C17 C18 1.452(3)
C16 H16A 0.9700
C16 H16B 0.9700
C16 H16C 0.9700
C18 H18A 0.9700
C18 H18B 0.9700
C18 H18C 0.9700
C19 C20 1.431(4)
C19 H19A 0.9700
C19 H19B 0.9700
C19 H19C 0.9700

loop_
_geom_torsion_atom_site_label_1
_geom_torsion_atom_site_label_2
_geom_torsion_atom_site_label_3
_geom_torsion_atom_site_label_4
_geom_torsion
C2 N1 C1 N2 0.6(2)
C12 N1 C1 N2 -177.06(17)
C2 N1 C1 Ru1 177.37(18)
C12 N1 C1 Ru1 -0.3(3)
N1 C1 N2 C3 -0.6(2)
Ru1 C1 N2 C3 -178.56(12)
N1 C1 N2 C4 178.58(15)
Ru1 C1 N2 C4 0.6(2)
C1 N1 C2 C3 -0.5(2)
C12 N1 C2 C3 177.20(18)
N1 C2 C3 N2 0.1(2)
C1 N2 C3 C2 0.3(2)
C4 N2 C3 C2 -178.73(18)
C13 O1 C6 C7 7.1(3)
C13 O1 C6 C5 -173.44(17)
O1 C6 C5 C4 -179.97(16)
C7 C6 C5 C4 -0.5(3)
C8 N3 C4 C5 -1.3(3)
Ru1 N3 C4 C5 -179.32(13)
C8 N3 C4 N2 178.07(14)
Ru1 N3 C4 N2 0.04(19)
C6 C5 C4 N3 0.9(3)
C6 C5 C4 N2 -178.33(16)
C1 N2 C4 N3 -0.4(2)
C3 N2 C4 N3 178.55(17)
C1 N2 C4 C5 178.91(17)
C3 N2 C4 C5 -2.1(3)
O1 C6 C7 C8 179.87(16)
C5 C6 C7 C8 0.4(3)
C4 N3 C8 C7 1.2(3)
Ru1 N3 C8 C7 179.26(13)
C4 N3 C8 N4 -179.11(14)
Ru1 N3 C8 N4 -1.08(19)
C6 C7 C8 N3 -0.8(3)
C6 C7 C8 N4 179.59(16)
C11 N4 C8 N3 -1.4(2)
C9 N4 C8 N3 179.76(16)
C11 N4 C8 C7 178.26(16)
C9 N4 C8 C7 -0.6(3)
C11 N4 C9 C10 0.0(2)
C8 N4 C9 C10 178.90(17)
N4 C9 C10 N5 -0.6(2)
C11 N5 C10 C9 1.2(2)
C14 N5 C10 C9 -177.73(18)
C10 N5 C11 N4 -1.09(19)
C14 N5 C11 N4 177.79(17)
C10 N5 C11 Ru1 176.66(17)
C14 N5 C11 Ru1 -4.5(3)
C9 N4 C11 N5 0.68(18)
C8 N4 C11 N5 -178.35(14)
C9 N4 C11 Ru1 -177.94(11)
C8 N4 C11 Ru1 3.03(18)
O4 S1 C21 F3 56.8(2)
O3 S1 C21 F3 177.40(19)
O2 S1 C21 F3 -63.0(2)
O4 S1 C21 F2 -63.7(2)
O3 S1 C21 F2 56.9(2)
O2 S1 C21 F2 176.49(19)
O4 S1 C21 F1 177.15(18)
O3 S1 C21 F1 -62.2(2)
O2 S1 C21 F1 57.4(2)
